data_7047137
loop_
_publ_author_name
'Gai, Yan-Li'
'Guo, Qin'
'Zhao, Xue-Yan'
'Chen, Yan'
'Liu, Shan'
'Zhang, Yuan'
'Zhuo, Chun-Xue'
'Yao, Cui'
'Xiong, Ke-Cai'

_publ_section_title
;
 Extremely stable europium-organic framework for luminescent sensing of
 Cr<sub>2</sub>O<sub>7</sub><sup>2-</sup> and Fe<sup>3+</sup> in aqueous
 systems.
;
_journal_issue 35
_journal_name_full 'Dalton transactions (Cambridge, England : 2003)'
_journal_page_first 12051
_journal_page_last 12055
_journal_paper_doi 10.1039/c8dt02313a
_journal_volume 47
_journal_year 2018
_chemical_formula_sum 'C22 H12 Dy N O8.5'
_chemical_formula_weight 588.83
_space_group_crystal_system triclinic
_space_group_IT_number 2
_space_group_name_Hall '-P 1'
_space_group_name_H-M_alt 'P -1'
_symmetry_space_group_name_Hall '-P 1'
_symmetry_space_group_name_H-M 'P -1'
_atom_sites_solution_hydrogens geom
_audit_creation_method SHELXL-2018/3
_audit_update_record
;
2018-07-04 deposited with the CCDC.
2018-07-23 downloaded from the CCDC.
;
_cell_angle_alpha 117.1650(10)
_cell_angle_beta 99.5150(10)
_cell_angle_gamma 104.7310(10)
_cell_formula_units_Z 2
_cell_length_a 10.0735(12)
_cell_length_b 11.4617(14)
_cell_length_c 12.2530(14)
_cell_measurement_reflns_used 6173
_cell_measurement_temperature 296(2)
_cell_measurement_theta_max 28.33
_cell_measurement_theta_min 2.21
_cell_volume 1150.4(2)
_computing_cell_refinement 'Bruker SAINT'
_computing_data_collection 'Bruker APEX2'
_computing_data_reduction 'Bruker SAINT'
_computing_molecular_graphics 'Bruker SHELXTL'
_computing_publication_material 'Bruker SHELXTL'
_computing_structure_refinement 'SHELXL-2018/3 (Sheldrick, 2018)'
_computing_structure_solution 'SHELXL-2018/3 (Sheldrick, 2018)'
_diffrn_ambient_temperature 296(2)
_diffrn_measured_fraction_theta_full 0.974
_diffrn_measured_fraction_theta_max 0.857
_diffrn_measurement_device_type 'Bruker APEX-II CCD'
_diffrn_measurement_method '\f and \w scans'
_diffrn_radiation_type MoK\a
_diffrn_radiation_wavelength 0.71073
_diffrn_reflns_av_R_equivalents 0.0144
_diffrn_reflns_av_unetI/netI 0.0246
_diffrn_reflns_Laue_measured_fraction_full 0.974
_diffrn_reflns_Laue_measured_fraction_max 0.857
_diffrn_reflns_limit_h_max 12
_diffrn_reflns_limit_h_min -12
_diffrn_reflns_limit_k_max 14
_diffrn_reflns_limit_k_min -12
_diffrn_reflns_limit_l_max 16
_diffrn_reflns_limit_l_min -16
_diffrn_reflns_number 6933
_diffrn_reflns_point_group_measured_fraction_full 0.974
_diffrn_reflns_point_group_measured_fraction_max 0.857
_diffrn_reflns_theta_full 25.242
_diffrn_reflns_theta_max 28.593
_diffrn_reflns_theta_min 2.876
_exptl_absorpt_coefficient_mu 3.296
_exptl_absorpt_correction_type none
_exptl_crystal_colour colorless
_exptl_crystal_density_diffrn 1.700
_exptl_crystal_description prism
_exptl_crystal_F_000 570
_exptl_crystal_size_max 0.150
_exptl_crystal_size_mid 0.150
_exptl_crystal_size_min 0.120
_refine_diff_density_max 2.361
_refine_diff_density_min -1.176
_refine_diff_density_rms 0.189
_refine_ls_extinction_method none
_refine_ls_goodness_of_fit_ref 1.045
_refine_ls_hydrogen_treatment constr
_refine_ls_matrix_type full
_refine_ls_number_parameters 334
_refine_ls_number_reflns 5051
_refine_ls_number_restraints 8
_refine_ls_restrained_S_all 1.048
_refine_ls_R_factor_all 0.0407
_refine_ls_R_factor_gt 0.0399
_refine_ls_shift/su_max 0.002
_refine_ls_shift/su_mean 0.000
_refine_ls_structure_factor_coef Fsqd
_refine_ls_weighting_details 'w=1/[\s^2^(Fo^2^)+(0.0850P)^2^+1.3502P] where P=(Fo^2^+2Fc^2^)/3'
_refine_ls_weighting_scheme calc
_refine_ls_wR_factor_gt 0.1083
_refine_ls_wR_factor_ref 0.1093
_reflns_Friedel_coverage 0.000
_reflns_number_gt 4857
_reflns_number_total 5051
_reflns_threshold_expression 'I > 2\s(I)'
_cod_data_source_file c8dt02313a1.cif
_cod_data_source_block 3
_cod_depositor_comments 'Adding full bibliography for 7047136--7047138.cif.'
_cod_original_formula_sum 'C22 H12 Dy N O8.50'
_cod_database_code 7047137
_shelx_shelxl_version_number 2018/3
_shelx_space_group_comment
;
The symmetry employed for this shelxl refinement is uniquely defined
by the following loop, which should always be used as a source of
symmetry information in preference to the above space-group names.
They are only intended as comments.
;
_shelx_estimated_absorpt_t_min 0.638
_shelx_estimated_absorpt_t_max 0.693

loop_
_space_group_symop_operation_xyz
'x, y, z'
'-x, -y, -z'

loop_
_atom_site_label
_atom_site_type_symbol
_atom_site_fract_x
_atom_site_fract_y
_atom_site_fract_z
_atom_site_U_iso_or_equiv
_atom_site_adp_type
_atom_site_occupancy
_atom_site_site_symmetry_order
_atom_site_calc_flag
_atom_site_refinement_flags_posn
_atom_site_refinement_flags_adp
_atom_site_refinement_flags_occupancy
Dy1 Dy -0.11359(2) 1.00263(2) 0.62254(2) 0.03063(9) Uani 1 1 d . . .
O1 O -0.0398(4) 0.8059(3) 0.5366(3) 0.0419(7) Uani 1 1 d . . .
O2 O 0.0392(4) 0.7777(3) 0.3694(4) 0.0435(7) Uani 1 1 d . . .
O3 O 0.1657(4) 1.0728(3) 0.5939(3) 0.0394(6) Uani 1 1 d . . .
O4 O 0.1209(3) 1.1295(4) 0.7768(3) 0.0452(7) Uani 1 1 d . . .
O5 O 0.8299(4) 1.1579(4) 0.8059(3) 0.0447(7) Uani 1 1 d . . .
O6 O 0.6748(3) 1.0690(4) 0.6138(3) 0.0410(7) Uani 1 1 d . . .
O7 O -0.1222(8) 0.9014(6) 0.7589(6) 0.0885(17) Uani 1 1 d D U .
O8 O -0.3208(4) 0.8050(5) 0.5606(6) 0.0737(14) Uani 1 1 d . . .
O9 O 0.6205(7) 0.2098(11) 0.4858(10) 0.076(3) Uani 0.5 1 d . . P
N1 N -0.1760(5) 0.2898(4) 0.2764(4) 0.0469(9) Uani 1 1 d . . .
C1 C -0.0175(5) 0.7357(4) 0.4323(4) 0.0363(8) Uani 1 1 d . . .
C2 C -0.0712(5) 0.5762(4) 0.3769(4) 0.0365(8) Uani 1 1 d . . .
C3 C -0.0373(6) 0.4870(5) 0.2735(5) 0.0467(10) Uani 1 1 d . . .
H3 H 0.020767 0.523513 0.236208 0.056 Uiso 1 1 calc R U .
C4 C -0.0897(7) 0.3431(5) 0.2256(5) 0.0519(12) Uani 1 1 d . . .
H4 H -0.064595 0.283381 0.157583 0.062 Uiso 1 1 calc R U .
C5 C -0.2067(6) 0.3724(6) 0.3780(6) 0.0514(11) Uani 1 1 d . . .
H5 H -0.263509 0.332545 0.413981 0.062 Uiso 1 1 calc R U .
C6 C -0.1558(6) 0.5166(5) 0.4315(5) 0.0479(11) Uani 1 1 d . . .
H6 H -0.177603 0.573881 0.503455 0.057 Uiso 1 1 calc R U .
C7 C -0.2376(7) 0.1323(5) 0.2191(6) 0.0525(13) Uani 1 1 d . . .
H7A H -0.259939 0.112670 0.284473 0.063 Uiso 1 1 calc R U .
H7B H -0.166118 0.093027 0.191656 0.063 Uiso 1 1 calc R U .
C8 C -0.3738(6) 0.0636(5) 0.1043(5) 0.0456(10) Uani 1 1 d . . .
C9 C -0.3699(7) -0.0031(6) -0.0185(6) 0.0583(13) Uani 1 1 d . . .
H9 H -0.282731 -0.007197 -0.032182 0.070 Uiso 1 1 calc R U .
C10 C -0.5038(7) 0.0662(6) 0.1253(6) 0.0586(14) Uani 1 1 d . . .
H10 H -0.507691 0.109378 0.209333 0.070 Uiso 1 1 calc R U .
C11 C 0.2091(4) 1.1287(4) 0.7159(4) 0.0331(8) Uani 1 1 d . . .
C12 C 0.3674(4) 1.1918(4) 0.7894(4) 0.0334(8) Uani 1 1 d . . .
C13 C 0.4653(4) 1.1505(4) 0.7279(4) 0.0311(7) Uani 1 1 d . . .
H13 H 0.433881 1.089808 0.638276 0.037 Uiso 1 1 calc R U .
C14 C 0.6101(4) 1.1994(4) 0.7998(4) 0.0329(8) Uani 1 1 d . . .
C15 C 0.6576(5) 1.2944(6) 0.9331(4) 0.0445(10) Uani 1 1 d . . .
H15 H 0.754453 1.327055 0.981643 0.053 Uiso 1 1 calc R U .
C16 C 0.5615(6) 1.3401(7) 0.9934(5) 0.0577(15) Uani 1 1 d . . .
H16 H 0.594639 1.407558 1.081677 0.069 Uiso 1 1 calc R U .
C17 C 0.4160(5) 1.2858(6) 0.9228(5) 0.0476(11) Uani 1 1 d . . .
H17 H 0.350343 1.312117 0.964732 0.057 Uiso 1 1 calc R U .
C18 C 0.7121(4) 1.1414(5) 0.7379(4) 0.0342(8) Uani 1 1 d . . .
C19 C -0.2459(13) 0.8076(13) 0.6752(12) 0.077(3) Uani 0.5 1 d D U P
C20 C -0.3279(9) 0.6786(8) 0.6613(9) 0.0361(17) Uani 0.5 1 d . . P
C21 C -0.2777(19) 0.6631(14) 0.7812(15) 0.066(4) Uani 0.5 1 d . . P
C22 C -0.4496(12) 0.5562(12) 0.5629(14) 0.057(3) Uani 0.5 1 d . . P
C23 C -0.3709(13) 0.6927(13) 0.5530(18) 0.071(4) Uani 0.5 1 d . . P
C24 C -0.4871(13) 0.5680(12) 0.4395(15) 0.058(3) Uani 0.5 1 d . . P
C25 C -0.537(2) 0.5709(15) 0.3243(16) 0.074(4) Uani 0.5 1 d . . P
C26 C -0.6569(16) 0.4649(10) 0.2239(10) 0.056(3) Uani 0.5 1 d . . P

loop_
_atom_site_aniso_label
_atom_site_aniso_U_11
_atom_site_aniso_U_22
_atom_site_aniso_U_33
_atom_site_aniso_U_23
_atom_site_aniso_U_13
_atom_site_aniso_U_12
Dy1 0.02457(13) 0.02935(13) 0.03968(14) 0.01831(10) 0.01202(8) 0.01118(9)
O1 0.0502(19) 0.0318(15) 0.0477(16) 0.0198(13) 0.0201(14) 0.0204(13)
O2 0.0491(19) 0.0331(15) 0.0610(19) 0.0283(15) 0.0295(16) 0.0200(14)
O3 0.0360(16) 0.0364(15) 0.0379(15) 0.0156(13) 0.0056(12) 0.0134(12)
O4 0.0278(15) 0.059(2) 0.0516(18) 0.0297(16) 0.0163(13) 0.0170(14)
O5 0.0328(16) 0.058(2) 0.0416(16) 0.0219(15) 0.0109(13) 0.0244(15)
O6 0.0331(15) 0.0506(18) 0.0353(14) 0.0172(14) 0.0111(12) 0.0200(13)
O7 0.142(5) 0.075(3) 0.094(4) 0.061(3) 0.072(4) 0.053(3)
O8 0.039(2) 0.060(2) 0.141(5) 0.072(3) 0.024(2) 0.0123(18)
O9 0.022(3) 0.118(7) 0.127(7) 0.118(7) -0.003(4) -0.006(4)
N1 0.050(2) 0.0268(17) 0.055(2) 0.0215(17) 0.0057(18) 0.0086(16)
C1 0.031(2) 0.0264(18) 0.051(2) 0.0195(18) 0.0119(17) 0.0123(15)
C2 0.035(2) 0.0290(19) 0.045(2) 0.0187(17) 0.0126(17) 0.0131(16)
C3 0.055(3) 0.035(2) 0.050(2) 0.020(2) 0.023(2) 0.017(2)
C4 0.063(3) 0.035(2) 0.051(3) 0.014(2) 0.021(2) 0.022(2)
C5 0.054(3) 0.038(2) 0.063(3) 0.029(2) 0.020(2) 0.011(2)
C6 0.053(3) 0.034(2) 0.056(3) 0.021(2) 0.025(2) 0.013(2)
C7 0.058(3) 0.028(2) 0.057(3) 0.022(2) 0.001(2) 0.008(2)
C8 0.052(3) 0.0257(19) 0.050(2) 0.0178(18) 0.011(2) 0.0089(18)
C9 0.052(3) 0.047(3) 0.058(3) 0.018(2) 0.016(2) 0.012(2)
C10 0.059(3) 0.044(3) 0.045(3) 0.012(2) 0.008(2) 0.005(2)
C11 0.0278(18) 0.0311(18) 0.041(2) 0.0197(16) 0.0100(15) 0.0118(15)
C12 0.0282(18) 0.0352(19) 0.039(2) 0.0206(17) 0.0125(15) 0.0123(15)
C13 0.0275(18) 0.0339(19) 0.0331(17) 0.0171(15) 0.0114(14) 0.0131(15)
C14 0.0288(18) 0.037(2) 0.0357(19) 0.0195(17) 0.0120(15) 0.0145(15)
C15 0.029(2) 0.051(3) 0.036(2) 0.0124(19) 0.0052(16) 0.0126(18)
C16 0.042(3) 0.066(4) 0.035(2) 0.006(2) 0.0078(19) 0.018(2)
C17 0.036(2) 0.055(3) 0.041(2) 0.014(2) 0.0158(18) 0.020(2)
C18 0.0287(18) 0.037(2) 0.0364(19) 0.0186(17) 0.0125(15) 0.0125(16)
C19 0.125(6) 0.065(5) 0.096(5) 0.061(4) 0.083(5) 0.054(4)
C20 0.034(4) 0.016(3) 0.062(5) 0.019(3) 0.023(4) 0.013(3)
C21 0.104(11) 0.050(6) 0.081(8) 0.046(6) 0.062(8) 0.040(7)
C22 0.046(6) 0.046(5) 0.106(9) 0.051(6) 0.044(6) 0.022(4)
C23 0.041(6) 0.043(6) 0.138(13) 0.050(7) 0.045(7) 0.015(5)
C24 0.050(6) 0.047(5) 0.114(10) 0.057(6) 0.051(6) 0.029(5)
C25 0.114(12) 0.065(8) 0.104(10) 0.065(8) 0.087(10) 0.053(8)
C26 0.097(9) 0.032(4) 0.048(5) 0.029(4) 0.032(6) 0.020(5)

loop_
_atom_type_symbol
_atom_type_description
_atom_type_scat_dispersion_real
_atom_type_scat_dispersion_imag
_atom_type_scat_source
C C 0.0033 0.0016 'International Tables Vol C Tables 4.2.6.8 and 6.1.1.4'
Dy Dy -0.1892 4.4098 'International Tables Vol C Tables 4.2.6.8 and 6.1.1.4'
N N 0.0061 0.0033 'International Tables Vol C Tables 4.2.6.8 and 6.1.1.4'
O O 0.0106 0.0060 'International Tables Vol C Tables 4.2.6.8 and 6.1.1.4'
H H 0.0000 0.0000 'International Tables Vol C Tables 4.2.6.8 and 6.1.1.4'

loop_
_geom_angle_atom_site_label_1
_geom_angle_atom_site_label_2
_geom_angle_atom_site_label_3
_geom_angle
_geom_angle_site_symmetry_1
_geom_angle_site_symmetry_3
O3 Dy1 O4 124.91(12) 2_576 .
O3 Dy1 O8 87.00(17) 2_576 .
O4 Dy1 O8 137.93(15) . .
O3 Dy1 O1 76.23(11) 2_576 .
O4 Dy1 O1 86.01(13) . .
O8 Dy1 O1 75.11(15) . .
O3 Dy1 O2 78.50(12) 2_576 2_576
O4 Dy1 O2 76.44(13) . 2_576
O8 Dy1 O2 142.54(14) . 2_576
O1 Dy1 O2 132.41(12) . 2_576
O3 Dy1 O5 137.70(11) 2_576 1_455
O4 Dy1 O5 80.83(11) . 1_455
O8 Dy1 O5 92.89(17) . 1_455
O1 Dy1 O5 144.23(12) . 1_455
O2 Dy1 O5 76.25(12) 2_576 1_455
O3 Dy1 O7 138.70(17) 2_576 .
O4 Dy1 O7 77.3(2) . .
O8 Dy1 O7 61.2(2) . .
O1 Dy1 O7 70.83(16) . .
O2 Dy1 O7 142.72(18) 2_576 .
O5 Dy1 O7 73.86(16) 1_455 .
O3 Dy1 O6 86.80(11) 2_576 1_455
O4 Dy1 O6 129.83(12) . 1_455
O8 Dy1 O6 71.45(14) . 1_455
O1 Dy1 O6 143.10(12) . 1_455
O2 Dy1 O6 73.40(12) 2_576 1_455
O5 Dy1 O6 53.68(10) 1_455 1_455
O7 Dy1 O6 105.03(18) . 1_455
O3 Dy1 C19 115.3(3) 2_576 .
O4 Dy1 C19 105.3(3) . .
O8 Dy1 C19 32.8(3) . .
O1 Dy1 C19 69.0(3) . .
O2 Dy1 C19 158.3(3) 2_576 .
O5 Dy1 C19 82.6(3) 1_455 .
O7 Dy1 C19 28.4(2) . .
O6 Dy1 C19 90.1(3) 1_455 .
O3 Dy1 C18 113.33(12) 2_576 1_455
O4 Dy1 C18 105.75(12) . 1_455
O8 Dy1 C18 80.37(16) . 1_455
O1 Dy1 C18 153.24(12) . 1_455
O2 Dy1 C18 74.27(12) 2_576 1_455
O5 Dy1 C18 26.43(12) 1_455 1_455
O7 Dy1 C18 88.10(17) . 1_455
O6 Dy1 C18 27.30(11) 1_455 1_455
C19 Dy1 C18 84.6(3) . 1_455
O3 Dy1 O3 76.53(11) 2_576 .
O4 Dy1 O3 48.70(10) . .
O8 Dy1 O3 141.12(15) . .
O1 Dy1 O3 66.90(11) . .
O2 Dy1 O3 68.35(10) 2_576 .
O5 Dy1 O3 122.88(11) 1_455 .
O7 Dy1 O3 111.14(19) . .
O6 Dy1 O3 140.51(11) 1_455 .
C19 Dy1 O3 129.4(3) . .
C18 Dy1 O3 138.48(11) 1_455 .
O3 Dy1 C11 101.45(12) 2_576 .
O4 Dy1 C11 23.71(12) . .
O8 Dy1 C11 145.82(13) . .
O1 Dy1 C11 74.94(12) . .
O2 Dy1 C11 71.47(12) 2_576 .
O5 Dy1 C11 101.93(12) 1_455 .
O7 Dy1 C11 93.5(2) . .
O6 Dy1 C11 141.32(12) 1_455 .
C19 Dy1 C11 118.6(3) . .
C18 Dy1 C11 124.09(12) 1_455 .
O3 Dy1 C11 25.01(11) . .
C1 O1 Dy1 134.5(3) . .
C1 O2 Dy1 134.8(3) . 2_576
C11 O3 Dy1 172.0(3) . 2_576
C11 O3 Dy1 83.0(2) . .
Dy1 O3 Dy1 103.47(11) 2_576 .
C11 O4 Dy1 107.2(3) . .
C18 O5 Dy1 94.0(3) . 1_655
C18 O6 Dy1 91.8(2) . 1_655
C19 O7 Dy1 87.3(6) . .
C23 O8 C19 68.2(10) . .
C23 O8 Dy1 148.3(7) . .
C19 O8 Dy1 86.4(5) . .
C5 N1 C4 121.4(4) . .
C5 N1 C7 119.0(5) . .
C4 N1 C7 119.6(5) . .
O2 C1 O1 128.7(4) . .
O2 C1 C2 116.5(4) . .
O1 C1 C2 114.8(4) . .
C3 C2 C6 117.9(4) . .
C3 C2 C1 121.8(4) . .
C6 C2 C1 120.3(4) . .
C4 C3 C2 119.9(5) . .
N1 C4 C3 120.3(5) . .
N1 C5 C6 121.0(5) . .
C5 C6 C2 119.5(5) . .
N1 C7 C8 110.3(4) . .
C9 C8 C10 119.9(5) . .
C9 C8 C7 120.6(6) . .
C10 C8 C7 119.4(5) . .
C8 C9 C10 120.7(6) . 2_455
C8 C10 C9 119.3(6) . 2_455
O4 C11 O3 121.1(4) . .
O4 C11 C12 118.6(4) . .
O3 C11 C12 120.3(4) . .
O4 C11 Dy1 49.1(2) . .
O3 C11 Dy1 72.0(2) . .
C12 C11 Dy1 167.1(3) . .
C13 C12 C17 119.6(4) . .
C13 C12 C11 120.8(4) . .
C17 C12 C11 119.5(4) . .
C14 C13 C12 120.1(4) . .
C13 C14 C15 119.7(4) . .
C13 C14 C18 120.6(4) . .
C15 C14 C18 119.4(4) . .
C16 C15 C14 120.2(4) . .
C15 C16 C17 120.0(5) . .
C16 C17 C12 120.2(4) . .
O5 C18 O6 120.3(4) . .
O5 C18 C14 120.4(4) . .
O6 C18 C14 119.3(4) . .
O5 C18 Dy1 59.6(2) . 1_655
O6 C18 Dy1 60.9(2) . 1_655
C14 C18 Dy1 172.8(3) . 1_655
O7 C19 C20 129.2(11) . .
O7 C19 O8 124.9(9) . .
C20 C19 O8 105.4(9) . .
O7 C19 C23 165.8(11) . .
C20 C19 C23 57.9(8) . .
O8 C19 C23 47.9(7) . .
O7 C19 Dy1 64.3(5) . .
C20 C19 Dy1 162.5(8) . .
O8 C19 Dy1 60.8(4) . .
C23 C19 Dy1 106.5(8) . .
C23 C20 C19 64.6(8) . .
C23 C20 C22 70.2(8) . .
C19 C20 C22 134.7(10) . .
C23 C20 C21 179.0(9) . .
C19 C20 C21 115.0(10) . .
C22 C20 C21 110.3(9) . .
C26 C21 C20 120.7(13) 2_466 .
C24 C22 C22 67.5(10) 2_466 2_466
C24 C22 C20 127.8(13) 2_466 .
C22 C22 C20 161.3(13) 2_466 .
C24 C22 C24 122.2(11) 2_466 .
C22 C22 C24 54.7(10) 2_466 .
C20 C22 C24 109.1(8) . .
C24 C22 C23 174.2(12) 2_466 .
C22 C22 C23 108.8(14) 2_466 .
C20 C22 C23 55.0(8) . .
C24 C22 C23 54.3(9) . .
O8 C23 C20 120.7(13) . .
O8 C23 C19 63.8(8) . .
C20 C23 C19 57.5(9) . .
O8 C23 C24 123.7(15) . .
C20 C23 C24 115.4(9) . .
C19 C23 C24 172.0(13) . .
O8 C23 C22 169.9(13) . .
C20 C23 C22 54.9(8) . .
C19 C23 C22 112.4(13) . .
C24 C23 C22 60.7(8) . .
C22 C24 C25 117.7(13) 2_466 .
C22 C24 C23 122.5(13) 2_466 .
C25 C24 C23 119.7(11) . .
C22 C24 C22 57.8(11) 2_466 .
C25 C24 C22 173.9(11) . .
C23 C24 C22 65.0(10) . .
C26 C25 C24 121.2(10) . .
C25 C26 C21 121.2(12) . 2_466

loop_
_geom_bond_atom_site_label_1
_geom_bond_atom_site_label_2
_geom_bond_distance
_geom_bond_site_symmetry_2
Dy1 O3 2.295(3) 2_576
Dy1 O4 2.352(3) .
Dy1 O8 2.359(4) .
Dy1 O1 2.385(3) .
Dy1 O2 2.387(3) 2_576
Dy1 O5 2.414(3) 1_455
Dy1 O7 2.432(5) .
Dy1 O6 2.441(3) 1_455
Dy1 C19 2.698(11) .
Dy1 C18 2.792(4) 1_455
Dy1 O3 2.849(3) .
Dy1 C11 2.973(4) .
O1 C1 1.257(6) .
O2 C1 1.223(6) .
O3 C11 1.266(5) .
O4 C11 1.251(5) .
O5 C18 1.246(5) .
O6 C18 1.282(5) .
O7 C19 1.285(9) .
O8 C23 1.211(12) .
O8 C19 1.464(14) .
N1 C5 1.320(8) .
N1 C4 1.331(8) .
N1 C7 1.505(6) .
C1 C2 1.529(6) .
C2 C3 1.380(6) .
C2 C6 1.397(7) .
C3 C4 1.383(7) .
C5 C6 1.376(7) .
C7 C8 1.511(7) .
C8 C9 1.354(8) .
C8 C10 1.381(9) .
C9 C10 1.404(9) 2_455
C11 C12 1.490(6) .
C12 C13 1.386(6) .
C12 C17 1.390(6) .
C13 C14 1.388(6) .
C14 C15 1.391(6) .
C14 C18 1.490(6) .
C15 C16 1.377(7) .
C16 C17 1.382(7) .
C19 C20 1.415(13) .
C19 C23 1.51(2) .
C20 C23 1.42(2) .
C20 C22 1.420(16) .
C20 C21 1.575(17) .
C21 C26 1.415(14) 2_466
C22 C24 1.388(13) 2_466
C22 C22 1.44(3) 2_466
C22 C24 1.572(19) .
C22 C23 1.633(15) .
C23 C24 1.46(2) .
C24 C25 1.44(2) .
C25 C26 1.36(2) .
